data_2229554
loop_
_publ_author_name
'Abdel-Aziz, Hatem A.'
'Bari, Ahmed'
'Ng, Seik Weng'

_publ_section_title
;
 3-[(<i>E</i>)-3-(4-Methoxyphenyl)prop-2-enoyl]-1-(4-methylphenyl)-5-phenyl-1<i>H</i>-pyrazole-4-carbonitrile
;
_journal_coeditor_code XU5162
_journal_issue 3
_journal_name_full 'Acta Crystallographica Section E'
_journal_page_first o694
_journal_paper_doi 10.1107/S1600536811005770
_journal_volume 67
_journal_year 2011
_chemical_formula_iupac 'C27 H21 N3 O2'
_chemical_formula_sum 'C27 H21 N3 O2'
_chemical_formula_weight 419.47
_chemical_name_systematic
;
3-[(<i>E</i>)-3-(4-Methoxyphenyl)prop-2-enoyl]-1-(4-methylphenyl)-5-
phenyl-1<i>H</i>-pyrazole-4-carbonitrile
;
_space_group_IT_number 2
_symmetry_cell_setting triclinic
_symmetry_space_group_name_Hall '-P 1'
_symmetry_space_group_name_H-M 'P -1'
_atom_sites_solution_hydrogens geom
_atom_sites_solution_primary direct
_atom_sites_solution_secondary difmap
_audit_creation_method SHELXL-97
_cell_angle_alpha 95.113(6)
_cell_angle_beta 111.582(6)
_cell_angle_gamma 118.219(7)
_cell_formula_units_Z 2
_cell_length_a 10.9995(7)
_cell_length_b 11.0531(8)
_cell_length_c 11.4381(8)
_cell_measurement_reflns_used 2764
_cell_measurement_temperature 100(2)
_cell_measurement_theta_max 29.3
_cell_measurement_theta_min 2.2
_cell_volume 1079.13(18)
_computing_cell_refinement 'CrysAlis PRO  (Agilent, 2010)'
_computing_data_collection 'CrysAlis PRO  (Agilent, 2010)'
_computing_data_reduction 'CrysAlis PRO  (Agilent, 2010)'
_computing_molecular_graphics 'X-Seed (Barbour, 2001)'
_computing_publication_material 'publCIF (Westrip, 2010)'
_computing_structure_refinement 'SHELXL97 (Sheldrick, 2008)'
_computing_structure_solution 'SHELXS97 (Sheldrick, 2008)'
_diffrn_ambient_temperature 100(2)
_diffrn_detector_area_resol_mean 10.4041
_diffrn_measured_fraction_theta_full 0.962
_diffrn_measured_fraction_theta_max 0.962
_diffrn_measurement_device_type 'Agilent SuperNova Dual diffractometer with Atlas detector'
_diffrn_measurement_method '\w scan'
_diffrn_radiation_monochromator Mirror
_diffrn_radiation_source 'SuperNova (Mo) X-ray Source'
_diffrn_radiation_type MoK\a
_diffrn_radiation_wavelength 0.71073
_diffrn_reflns_av_R_equivalents 0.0332
_diffrn_reflns_av_sigmaI/netI 0.0644
_diffrn_reflns_limit_h_max 13
_diffrn_reflns_limit_h_min -10
_diffrn_reflns_limit_k_max 14
_diffrn_reflns_limit_k_min -13
_diffrn_reflns_limit_l_max 14
_diffrn_reflns_limit_l_min -14
_diffrn_reflns_number 8250
_diffrn_reflns_theta_full 27.50
_diffrn_reflns_theta_max 27.50
_diffrn_reflns_theta_min 2.21
_diffrn_standards_decay_% 0
_diffrn_standards_interval_count 0
_diffrn_standards_interval_time 0
_diffrn_standards_number 0
_exptl_absorpt_coefficient_mu 0.083
_exptl_absorpt_correction_T_max 0.9959
_exptl_absorpt_correction_T_min 0.9836
_exptl_absorpt_correction_type multi-scan
_exptl_absorpt_process_details '(CrysAlis PRO; Agilent, 2010)'
_exptl_crystal_colour Colorless
_exptl_crystal_density_diffrn 1.291
_exptl_crystal_density_method 'not measured'
_exptl_crystal_description Prism
_exptl_crystal_F_000 440
_exptl_crystal_size_max 0.20
_exptl_crystal_size_mid 0.15
_exptl_crystal_size_min 0.05
_refine_diff_density_max 0.208
_refine_diff_density_min -0.216
_refine_ls_extinction_method none
_refine_ls_goodness_of_fit_ref 1.046
_refine_ls_hydrogen_treatment constr
_refine_ls_matrix_type full
_refine_ls_number_parameters 291
_refine_ls_number_reflns 4779
_refine_ls_number_restraints 0
_refine_ls_restrained_S_all 1.046
_refine_ls_R_factor_all 0.0823
_refine_ls_R_factor_gt 0.0530
_refine_ls_shift/su_max 0.001
_refine_ls_shift/su_mean 0.001
_refine_ls_structure_factor_coef Fsqd
_refine_ls_weighting_details 'calc w=1/[\s^2^(Fo^2^)+(0.0431P)^2^+0.3112P] where P=(Fo^2^+2Fc^2^)/3'
_refine_ls_weighting_scheme calc
_refine_ls_wR_factor_gt 0.1106
_refine_ls_wR_factor_ref 0.1332
_reflns_number_gt 3346
_reflns_number_total 4779
_reflns_threshold_expression I>2\s(I)
_cod_data_source_file xu5162.cif
_cod_data_source_block I
_cod_database_code 2229554
_cod_database_fobs_code 2229554

loop_
_symmetry_equiv_pos_as_xyz
'x, y, z'
'-x, -y, -z'

loop_
_atom_site_type_symbol
_atom_site_label
_atom_site_fract_x
_atom_site_fract_y
_atom_site_fract_z
_atom_site_U_iso_or_equiv
_atom_site_adp_type
_atom_site_calc_flag
_atom_site_refinement_flags
_atom_site_occupancy
_atom_site_disorder_assembly
_atom_site_disorder_group
O O1 0.38684(16) 0.57825(15) 0.44798(13) 0.0300(3) Uani d . 1 . .
O O2 0.12051(18) 0.40793(16) 1.05036(14) 0.0367(4) Uani d . 1 . .
N N1 0.23698(18) 0.80105(17) 0.43686(15) 0.0234(4) Uani d . 1 . .
N N2 0.24257(18) 0.88927(17) 0.36089(15) 0.0224(4) Uani d . 1 . .
N N3 0.5147(2) 0.73362(19) 0.22677(18) 0.0346(4) Uani d . 1 . .
C C1 0.3312(2) 0.9656(2) 0.19190(18) 0.0240(4) Uani d . 1 . .
C C2 0.4740(2) 1.0450(2) 0.1918(2) 0.0279(4) Uani d . 1 . .
H H2 0.5633 1.0516 0.2562 0.033 Uiso calc R 1 . .
C C3 0.4859(3) 1.1146(2) 0.0974(2) 0.0333(5) Uani d . 1 . .
H H3 0.5835 1.1689 0.0975 0.040 Uiso calc R 1 . .
C C4 0.3566(3) 1.1051(2) 0.0037(2) 0.0345(5) Uani d . 1 . .
H H4 0.3654 1.1535 -0.0602 0.041 Uiso calc R 1 . .
C C5 0.2142(3) 1.0253(2) 0.0027(2) 0.0351(5) Uani d . 1 . .
H H5 0.1252 1.0183 -0.0626 0.042 Uiso calc R 1 . .
C C6 0.2004(2) 0.9555(2) 0.09631(19) 0.0296(5) Uani d . 1 . .
H H6 0.1024 0.9011 0.0954 0.036 Uiso calc R 1 . .
C C7 0.3174(2) 0.8880(2) 0.28932(18) 0.0232(4) Uani d . 1 . .
C C8 0.3647(2) 0.7940(2) 0.32243(18) 0.0231(4) Uani d . 1 . .
C C9 0.3105(2) 0.7419(2) 0.41342(18) 0.0230(4) Uani d . 1 . .
C C10 0.4468(2) 0.7579(2) 0.26995(19) 0.0253(4) Uani d . 1 . .
C C11 0.1709(2) 0.9692(2) 0.36361(17) 0.0219(4) Uani d . 1 . .
C C12 0.2558(2) 1.1174(2) 0.39088(18) 0.0242(4) Uani d . 1 . .
H H12 0.3621 1.1678 0.4095 0.029 Uiso calc R 1 . .
C C13 0.1838(2) 1.1919(2) 0.39070(18) 0.0258(4) Uani d . 1 . .
H H13 0.2418 1.2942 0.4103 0.031 Uiso calc R 1 . .
C C14 0.0275(2) 1.1190(2) 0.36219(18) 0.0237(4) Uani d . 1 . .
C C15 -0.0541(2) 0.9696(2) 0.33824(18) 0.0254(4) Uani d . 1 . .
H H15 -0.1599 0.9188 0.3211 0.031 Uiso calc R 1 . .
C C16 0.0174(2) 0.8946(2) 0.33918(17) 0.0235(4) Uani d . 1 . .
H H16 -0.0386 0.7929 0.3232 0.028 Uiso calc R 1 . .
C C17 -0.0532(3) 1.1984(2) 0.3558(2) 0.0328(5) Uani d . 1 . .
H H17A 0.0250 1.3027 0.3984 0.049 Uiso calc R 1 . .
H H17B -0.1163 1.1647 0.4020 0.049 Uiso calc R 1 . .
H H17C -0.1209 1.1796 0.2627 0.049 Uiso calc R 1 . .
C C18 0.3238(2) 0.6344(2) 0.47637(18) 0.0238(4) Uani d . 1 . .
C C19 0.2638(2) 0.6043(2) 0.57209(19) 0.0258(4) Uani d . 1 . .
H H19 0.1994 0.6368 0.5774 0.031 Uiso calc R 1 . .
C C20 0.2979(2) 0.5315(2) 0.65250(18) 0.0250(4) Uani d . 1 . .
H H20 0.3597 0.4983 0.6416 0.030 Uiso calc R 1 . .
C C21 0.2506(2) 0.4980(2) 0.75476(18) 0.0235(4) Uani d . 1 . .
C C22 0.3173(2) 0.4435(2) 0.84454(19) 0.0259(4) Uani d . 1 . .
H H22 0.3919 0.4272 0.8368 0.031 Uiso calc R 1 . .
C C23 0.2780(2) 0.4123(2) 0.94527(19) 0.0274(4) Uani d . 1 . .
H H23 0.3254 0.3755 1.0058 0.033 Uiso calc R 1 . .
C C24 0.1695(2) 0.4353(2) 0.95637(19) 0.0285(5) Uani d . 1 . .
C C25 0.0980(2) 0.4876(2) 0.8662(2) 0.0309(5) Uani d . 1 . .
H H25 0.0217 0.5016 0.8729 0.037 Uiso calc R 1 . .
C C26 0.1392(2) 0.5187(2) 0.7676(2) 0.0280(4) Uani d . 1 . .
H H26 0.0911 0.5550 0.7069 0.034 Uiso calc R 1 . .
C C27 0.1885(3) 0.3532(3) 1.1453(2) 0.0384(5) Uani d . 1 . .
H H27A 0.1401 0.3340 1.2040 0.058 Uiso calc R 1 . .
H H27B 0.3008 0.4251 1.1981 0.058 Uiso calc R 1 . .
H H27C 0.1710 0.2632 1.0988 0.058 Uiso calc R 1 . .

loop_
_atom_site_aniso_label
_atom_site_aniso_U_11
_atom_site_aniso_U_22
_atom_site_aniso_U_33
_atom_site_aniso_U_12
_atom_site_aniso_U_13
_atom_site_aniso_U_23
O1 0.0359(8) 0.0295(8) 0.0345(8) 0.0213(7) 0.0202(7) 0.0137(7)
O2 0.0487(10) 0.0439(9) 0.0351(8) 0.0303(8) 0.0269(8) 0.0228(8)
N1 0.0264(9) 0.0237(8) 0.0233(8) 0.0147(8) 0.0126(7) 0.0115(7)
N2 0.0256(9) 0.0241(8) 0.0229(8) 0.0154(8) 0.0130(7) 0.0111(7)
N3 0.0394(11) 0.0351(10) 0.0423(11) 0.0239(9) 0.0255(9) 0.0159(9)
C1 0.0312(11) 0.0218(10) 0.0229(10) 0.0155(9) 0.0147(9) 0.0080(8)
C2 0.0316(11) 0.0246(10) 0.0310(11) 0.0152(9) 0.0178(9) 0.0103(9)
C3 0.0456(13) 0.0264(11) 0.0382(12) 0.0187(11) 0.0295(11) 0.0137(10)
C4 0.0575(15) 0.0328(12) 0.0295(11) 0.0293(12) 0.0278(11) 0.0166(10)
C5 0.0473(14) 0.0437(13) 0.0271(11) 0.0306(12) 0.0201(10) 0.0170(10)
C6 0.0328(11) 0.0357(12) 0.0274(10) 0.0208(10) 0.0170(9) 0.0135(10)
C7 0.0232(10) 0.0252(10) 0.0221(9) 0.0132(9) 0.0112(8) 0.0080(8)
C8 0.0227(10) 0.0243(10) 0.0236(10) 0.0129(9) 0.0116(8) 0.0087(8)
C9 0.0214(10) 0.0238(10) 0.0227(10) 0.0118(9) 0.0102(8) 0.0070(8)
C10 0.0283(11) 0.0235(10) 0.0289(10) 0.0149(9) 0.0159(9) 0.0125(9)
C11 0.0254(10) 0.0271(10) 0.0196(9) 0.0179(9) 0.0112(8) 0.0099(8)
C12 0.0213(10) 0.0260(10) 0.0255(10) 0.0117(9) 0.0122(8) 0.0106(9)
C13 0.0314(11) 0.0242(10) 0.0223(10) 0.0155(9) 0.0122(9) 0.0089(9)
C14 0.0302(11) 0.0295(11) 0.0186(9) 0.0198(9) 0.0127(8) 0.0111(8)
C15 0.0226(10) 0.0335(11) 0.0233(10) 0.0160(9) 0.0120(8) 0.0123(9)
C16 0.0252(10) 0.0224(10) 0.0218(9) 0.0116(9) 0.0113(8) 0.0091(8)
C17 0.0401(13) 0.0365(12) 0.0334(11) 0.0266(11) 0.0196(10) 0.0147(10)
C18 0.0215(10) 0.0212(10) 0.0251(10) 0.0106(9) 0.0093(8) 0.0063(8)
C19 0.0289(11) 0.0245(10) 0.0287(10) 0.0156(9) 0.0161(9) 0.0108(9)
C20 0.0250(10) 0.0223(10) 0.0267(10) 0.0129(9) 0.0114(9) 0.0065(9)
C21 0.0242(10) 0.0197(9) 0.0255(10) 0.0120(9) 0.0106(8) 0.0072(8)
C22 0.0254(10) 0.0233(10) 0.0291(10) 0.0145(9) 0.0111(9) 0.0087(9)
C23 0.0271(11) 0.0253(10) 0.0266(10) 0.0145(9) 0.0088(9) 0.0098(9)
C24 0.0341(12) 0.0273(11) 0.0258(10) 0.0158(10) 0.0164(9) 0.0111(9)
C25 0.0345(12) 0.0343(12) 0.0380(12) 0.0236(10) 0.0220(10) 0.0181(10)
C26 0.0334(11) 0.0284(11) 0.0308(11) 0.0207(10) 0.0164(9) 0.0158(9)
C27 0.0477(14) 0.0395(13) 0.0306(11) 0.0243(12) 0.0184(11) 0.0185(11)

loop_
_atom_type_symbol
_atom_type_description
_atom_type_scat_dispersion_real
_atom_type_scat_dispersion_imag
_atom_type_scat_source
C C 0.0033 0.0016 'International Tables Vol C Tables 4.2.6.8 and 6.1.1.4'
H H 0.0000 0.0000 'International Tables Vol C Tables 4.2.6.8 and 6.1.1.4'
N N 0.0061 0.0033 'International Tables Vol C Tables 4.2.6.8 and 6.1.1.4'
O O 0.0106 0.0060 'International Tables Vol C Tables 4.2.6.8 and 6.1.1.4'

loop_
_geom_angle_atom_site_label_1
_geom_angle_atom_site_label_2
_geom_angle_atom_site_label_3
_geom_angle_site_symmetry_1
_geom_angle_site_symmetry_3
_geom_angle
_geom_angle_publ_flag
C24 O2 C27 . . 117.63(16) ?
C9 N1 N2 . . 105.08(14) ?
N1 N2 C7 . . 112.95(14) ?
N1 N2 C11 . . 118.61(14) ?
C7 N2 C11 . . 128.44(15) ?
C2 C1 C6 . . 119.62(18) ?
C2 C1 C7 . . 119.97(17) ?
C6 C1 C7 . . 120.36(18) ?
C3 C2 C1 . . 119.9(2) ?
C3 C2 H2 . . 120.0 ?
C1 C2 H2 . . 120.0 ?
C4 C3 C2 . . 120.2(2) ?
C4 C3 H3 . . 119.9 ?
C2 C3 H3 . . 119.9 ?
C5 C4 C3 . . 120.02(19) ?
C5 C4 H4 . . 120.0 ?
C3 C4 H4 . . 120.0 ?
C4 C5 C6 . . 120.5(2) ?
C4 C5 H5 . . 119.8 ?
C6 C5 H5 . . 119.8 ?
C5 C6 C1 . . 119.7(2) ?
C5 C6 H6 . . 120.1 ?
C1 C6 H6 . . 120.1 ?
N2 C7 C8 . . 105.58(16) ?
N2 C7 C1 . . 124.52(16) ?
C8 C7 C1 . . 129.79(17) ?
C7 C8 C9 . . 105.63(16) ?
C7 C8 C10 . . 125.37(17) ?
C9 C8 C10 . . 128.98(17) ?
N1 C9 C8 . . 110.75(16) ?
N1 C9 C18 . . 120.93(16) ?
C8 C9 C18 . . 128.29(17) ?
N3 C10 C8 . . 177.4(2) ?
C12 C11 C16 . . 121.29(17) ?
C12 C11 N2 . . 119.98(17) ?
C16 C11 N2 . . 118.73(17) ?
C11 C12 C13 . . 119.05(18) ?
C11 C12 H12 . . 120.5 ?
C13 C12 H12 . . 120.5 ?
C12 C13 C14 . . 120.95(18) ?
C12 C13 H13 . . 119.5 ?
C14 C13 H13 . . 119.5 ?
C13 C14 C15 . . 118.65(17) ?
C13 C14 C17 . . 121.14(18) ?
C15 C14 C17 . . 120.21(18) ?
C16 C15 C14 . . 120.69(18) ?
C16 C15 H15 . . 119.7 ?
C14 C15 H15 . . 119.7 ?
C11 C16 C15 . . 119.32(18) ?
C11 C16 H16 . . 120.3 ?
C15 C16 H16 . . 120.3 ?
C14 C17 H17A . . 109.5 ?
C14 C17 H17B . . 109.5 ?
H17A C17 H17B . . 109.5 ?
C14 C17 H17C . . 109.5 ?
H17A C17 H17C . . 109.5 ?
H17B C17 H17C . . 109.5 ?
O1 C18 C19 . . 123.83(18) ?
O1 C18 C9 . . 118.84(17) ?
C19 C18 C9 . . 117.31(16) ?
C20 C19 C18 . . 121.14(18) ?
C20 C19 H19 . . 119.4 ?
C18 C19 H19 . . 119.4 ?
C19 C20 C21 . . 127.01(18) ?
C19 C20 H20 . . 116.5 ?
C21 C20 H20 . . 116.5 ?
C22 C21 C26 . . 117.69(18) ?
C22 C21 C20 . . 119.60(17) ?
C26 C21 C20 . . 122.71(17) ?
C21 C22 C23 . . 121.73(18) ?
C21 C22 H22 . . 119.1 ?
C23 C22 H22 . . 119.1 ?
C24 C23 C22 . . 119.28(18) ?
C24 C23 H23 . . 120.4 ?
C22 C23 H23 . . 120.4 ?
O2 C24 C23 . . 124.75(18) ?
O2 C24 C25 . . 114.80(18) ?
C23 C24 C25 . . 120.44(18) ?
C26 C25 C24 . . 119.41(19) ?
C26 C25 H25 . . 120.3 ?
C24 C25 H25 . . 120.3 ?
C25 C26 C21 . . 121.43(18) ?
C25 C26 H26 . . 119.3 ?
C21 C26 H26 . . 119.3 ?
O2 C27 H27A . . 109.5 ?
O2 C27 H27B . . 109.5 ?
H27A C27 H27B . . 109.5 ?
O2 C27 H27C . . 109.5 ?
H27A C27 H27C . . 109.5 ?
H27B C27 H27C . . 109.5 ?

loop_
_geom_bond_atom_site_label_1
_geom_bond_atom_site_label_2
_geom_bond_site_symmetry_2
_geom_bond_distance
_geom_bond_publ_flag
O1 C18 . 1.228(2) ?
O2 C24 . 1.367(2) ?
O2 C27 . 1.432(2) ?
N1 C9 . 1.335(2) ?
N1 N2 . 1.358(2) ?
N2 C7 . 1.361(2) ?
N2 C11 . 1.440(2) ?
N3 C10 . 1.146(2) ?
C1 C2 . 1.391(3) ?
C1 C6 . 1.396(3) ?
C1 C7 . 1.474(3) ?
C2 C3 . 1.390(3) ?
C2 H2 . 0.9500 ?
C3 C4 . 1.378(3) ?
C3 H3 . 0.9500 ?
C4 C5 . 1.382(3) ?
C4 H4 . 0.9500 ?
C5 C6 . 1.386(3) ?
C5 H5 . 0.9500 ?
C6 H6 . 0.9500 ?
C7 C8 . 1.389(3) ?
C8 C9 . 1.417(3) ?
C8 C10 . 1.425(3) ?
C9 C18 . 1.481(3) ?
C11 C12 . 1.379(3) ?
C11 C16 . 1.380(3) ?
C12 C13 . 1.387(3) ?
C12 H12 . 0.9500 ?
C13 C14 . 1.393(3) ?
C13 H13 . 0.9500 ?
C14 C15 . 1.394(3) ?
C14 C17 . 1.505(3) ?
C15 C16 . 1.386(3) ?
C15 H15 . 0.9500 ?
C16 H16 . 0.9500 ?
C17 H17A . 0.9800 ?
C17 H17B . 0.9800 ?
C17 H17C . 0.9800 ?
C18 C19 . 1.461(3) ?
C19 C20 . 1.340(3) ?
C19 H19 . 0.9500 ?
C20 C21 . 1.456(3) ?
C20 H20 . 0.9500 ?
C21 C22 . 1.390(3) ?
C21 C26 . 1.402(3) ?
C22 C23 . 1.389(3) ?
C22 H22 . 0.9500 ?
C23 C24 . 1.378(3) ?
C23 H23 . 0.9500 ?
C24 C25 . 1.399(3) ?
C25 C26 . 1.376(3) ?
C25 H25 . 0.9500 ?
C26 H26 . 0.9500 ?
C27 H27A . 0.9800 ?
C27 H27B . 0.9800 ?
C27 H27C . 0.9800 ?

loop_
_geom_hbond_atom_site_label_D
_geom_hbond_atom_site_label_H
_geom_hbond_atom_site_label_A
_geom_hbond_site_symmetry_A
_geom_hbond_distance_DH
_geom_hbond_distance_HA
_geom_hbond_distance_DA
_geom_hbond_angle_DHA
_geom_hbond_publ_flag
C12 H12 O1 2_676 0.95 2.59 3.350(3) 137 y
C22 H22 N3 2_666 0.95 2.61 3.487(3) 154 y
C25 H25 O2 2_567 0.95 2.56 3.484(3) 164 y

loop_
_cod_related_entry_id
_cod_related_entry_database
_cod_related_entry_code
1 ChemSpider 30656562
